data_7236522
loop_
_publ_author_name
'Wang, Tao'
'Zhu, Rong-Rong'
'Zhang, Xiao-Feng'
'Yan, Tong'
'Wang, Quan'
'Feng, Jing'
'Zhou, Jie'
'Du, Lin'
'Zhao, Qi-Hua'

_publ_section_title
;
 Assembly of a series of zinc coordination polymers based on
 5-functionalized isophthalic acids and dipyridyl
;
_journal_issue 14
_journal_name_full 'RSC Advances'
_journal_page_first 7428
_journal_paper_doi 10.1039/C7RA12874F
_journal_volume 8
_journal_year 2018
_chemical_formula_moiety 'C21 H18 N2 O5 Zn, 2(H2 O)'
_chemical_formula_sum 'C21 H22 N2 O7 Zn'
_chemical_formula_weight 479.77
_space_group_crystal_system monoclinic
_space_group_IT_number 14
_space_group_name_Hall '-P 2yn'
_space_group_name_H-M_alt 'P 1 21/n 1'
_atom_sites_solution_hydrogens mixed
_audit_creation_method SHELXL-2014
_audit_update_record
;
2018-02-08 deposited with the CCDC.
2018-02-09 downloaded from the CCDC.
;
_cell_angle_alpha 90
_cell_angle_beta 99.5690(10)
_cell_angle_gamma 90
_cell_formula_units_Z 4
_cell_length_a 7.9431(7)
_cell_length_b 15.5159(14)
_cell_length_c 17.2037(16)
_cell_measurement_reflns_used 4207
_cell_measurement_temperature 293(2)
_cell_measurement_theta_max 25.62
_cell_measurement_theta_min 2.40
_cell_volume 2090.8(3)
_computing_cell_refinement 'Bruker SMART'
_computing_data_collection 'Bruker SMART'
_computing_data_reduction 'Bruker SAINT'
_computing_structure_refinement 'SHELXL-2014 (Sheldrick, 2014)'
_computing_structure_solution 'SHELXL-2014 (Sheldrick, 2014)'
_diffrn_ambient_temperature 293(2)
_diffrn_measured_fraction_theta_full 0.970
_diffrn_measured_fraction_theta_max 0.999
_diffrn_measurement_device_type 'CCD area detector'
_diffrn_measurement_method 'phi and omega scans'
_diffrn_radiation_type MoK\a
_diffrn_radiation_wavelength 0.71073
_diffrn_reflns_av_R_equivalents 0.0266
_diffrn_reflns_av_unetI/netI 0.0297
_diffrn_reflns_Laue_measured_fraction_full 0.970
_diffrn_reflns_Laue_measured_fraction_max 0.999
_diffrn_reflns_limit_h_max 7
_diffrn_reflns_limit_h_min -9
_diffrn_reflns_limit_k_max 18
_diffrn_reflns_limit_k_min -18
_diffrn_reflns_limit_l_max 20
_diffrn_reflns_limit_l_min -19
_diffrn_reflns_number 11500
_diffrn_reflns_point_group_measured_fraction_full 0.970
_diffrn_reflns_point_group_measured_fraction_max 0.999
_diffrn_reflns_theta_full 25.242
_diffrn_reflns_theta_max 25.006
_diffrn_reflns_theta_min 1.779
_diffrn_source 'sealed tube'
_exptl_absorpt_coefficient_mu 1.221
_exptl_crystal_colour pink
_exptl_crystal_density_diffrn 1.524
_exptl_crystal_description block
_exptl_crystal_F_000 992
_exptl_crystal_size_max 0.40
_exptl_crystal_size_mid 0.30
_exptl_crystal_size_min 0.22
_refine_diff_density_max 0.457
_refine_diff_density_min -0.419
_refine_diff_density_rms 0.060
_refine_ls_extinction_method none
_refine_ls_goodness_of_fit_ref 1.026
_refine_ls_hydrogen_treatment constr
_refine_ls_matrix_type full
_refine_ls_number_parameters 321
_refine_ls_number_reflns 3683
_refine_ls_number_restraints 74
_refine_ls_restrained_S_all 1.023
_refine_ls_R_factor_all 0.0460
_refine_ls_R_factor_gt 0.0339
_refine_ls_shift/su_max 0.001
_refine_ls_shift/su_mean 0.000
_refine_ls_structure_factor_coef Fsqd
_refine_ls_weighting_details 'w=1/[\s^2^(Fo^2^)+(0.0424P)^2^+1.3119P] where P=(Fo^2^+2Fc^2^)/3'
_refine_ls_weighting_scheme calc
_refine_ls_wR_factor_gt 0.0821
_refine_ls_wR_factor_ref 0.0891
_reflns_Friedel_coverage 0.000
_reflns_number_gt 2965
_reflns_number_total 3685
_reflns_threshold_expression 'I > 2\s(I)'
_cod_data_source_file c7ra12874f2.cif
_cod_data_source_block 2
_cod_original_sg_symbol_H-M 'P 21/n'
_cod_database_code 7236522
_shelx_space_group_comment
;
The symmetry employed for this shelxl refinement is uniquely defined
by the following loop, which should always be used as a source of
symmetry information in preference to the above space-group names.
They are only intended as comments.
;
_shelxl_version_number 2014-3

loop_
_space_group_symop_operation_xyz
'x, y, z'
'-x+1/2, y+1/2, -z+1/2'
'-x, -y, -z'
'x-1/2, -y-1/2, z-1/2'

loop_
_atom_site_label
_atom_site_type_symbol
_atom_site_fract_x
_atom_site_fract_y
_atom_site_fract_z
_atom_site_U_iso_or_equiv
_atom_site_adp_type
_atom_site_occupancy
_atom_site_site_symmetry_order
_atom_site_calc_flag
_atom_site_refinement_flags_posn
_atom_site_refinement_flags_adp
_atom_site_refinement_flags_occupancy
_atom_site_disorder_assembly
_atom_site_disorder_group
Zn1 Zn -1.80554(4) 0.85257(2) 0.18656(2) 0.03736(12) Uani 1 1 d . . . . .
O3 O -2.1403(3) 0.66705(13) -0.21768(11) 0.0500(5) Uani 1 1 d . . . . .
N1 N -2.0034(3) 0.78036(14) 0.21853(12) 0.0389(5) Uani 1 1 d . . . . .
N2 N -2.5957(3) 0.47294(14) 0.31027(12) 0.0379(5) Uani 1 1 d . . . . .
O2 O -1.9549(3) 0.82987(15) 0.03367(12) 0.0605(6) Uani 1 1 d . . . . .
C13 C -1.8653(3) 0.65208(16) -0.14286(14) 0.0338(6) Uani 1 1 d . . . . .
C12 C -1.9017(3) 0.71074(16) -0.08679(14) 0.0344(6) Uani 1 1 d . . . . .
H12 H -2.0087 0.7365 -0.0926 0.041 Uiso 1 1 calc R U . . .
O1 O -1.7133(3) 0.78868(15) 0.10627(11) 0.0560(6) Uani 1 1 d . . . . .
C4 C -2.2936(3) 0.73242(17) 0.20128(14) 0.0366(6) Uani 1 1 d . . . . .
H4 H -2.4050 0.7380 0.1746 0.044 Uiso 1 1 calc R U . . .
C6 C -2.3823(3) 0.60804(17) 0.28001(15) 0.0372(6) Uani 1 1 d . . . . .
C11 C -1.7788(3) 0.73083(17) -0.02232(14) 0.0367(6) Uani 1 1 d . . . . .
C18 C -1.9980(4) 0.62738(18) -0.21199(15) 0.0395(6) Uani 1 1 d . . . . .
O4 O -1.9665(3) 0.57237(15) -0.25895(13) 0.0625(6) Uani 1 1 d . . . . .
C17 C -1.8213(4) 0.78828(18) 0.04203(16) 0.0432(7) Uani 1 1 d . . . . .
C14 C -1.7041(3) 0.61619(18) -0.13519(16) 0.0414(6) Uani 1 1 d . . . . .
H14 H -1.6793 0.5769 -0.1725 0.050 Uiso 1 1 calc R U . . .
C15 C -1.5794(3) 0.63840(19) -0.07228(18) 0.0480(7) Uani 1 1 d D . . . .
C10 C -2.5202(4) 0.58196(19) 0.22435(17) 0.0474(7) Uani 1 1 d . . . . .
H10 H -2.5437 0.6097 0.1759 0.057 Uiso 1 1 calc R U . . .
C16 C -1.6157(3) 0.69521(19) -0.01554(16) 0.0450(7) Uani 1 1 d . . . . .
H16 H -1.5320 0.7096 0.0269 0.054 Uiso 1 1 calc R U . . .
C8 C -2.4709(4) 0.50215(18) 0.36592(16) 0.0444(7) Uani 1 1 d . . . . .
H8 H -2.4564 0.4767 0.4155 0.053 Uiso 1 1 calc R U . . .
C9 C -2.6216(4) 0.5152(2) 0.24109(17) 0.0485(7) Uani 1 1 d . . . . .
H9 H -2.7124 0.4983 0.2028 0.058 Uiso 1 1 calc R U . . .
C1 C -1.9666(4) 0.72211(19) 0.27686(17) 0.0469(7) Uani 1 1 d . . . . .
H1 H -1.8549 0.7188 0.3035 0.056 Uiso 1 1 calc R U . . .
C7 C -2.3629(4) 0.56808(18) 0.35327(16) 0.0452(7) Uani 1 1 d . . . . .
H7 H -2.2772 0.5859 0.3936 0.054 Uiso 1 1 calc R U . . .
C2 C -2.0856(4) 0.66746(18) 0.29882(17) 0.0479(7) Uani 1 1 d . . . . .
H2 H -2.0537 0.6281 0.3394 0.058 Uiso 1 1 calc R U . . .
C3 C -2.2545(3) 0.67071(16) 0.26047(15) 0.0370(6) Uani 1 1 d . . . . .
C5 C -2.1672(3) 0.78497(17) 0.18243(15) 0.0396(6) Uani 1 1 d . . . . .
H5 H -2.1961 0.8257 0.1428 0.047 Uiso 1 1 calc R U . . .
C20 C -1.1507(7) 0.5609(4) 0.0097(4) 0.0474(14) Uani 0.5 1 d D U P A 2
H20A H -1.1023 0.5748 -0.0369 0.057 Uiso 0.5 1 calc R U P A 2
H20B H -1.1829 0.5005 0.0069 0.057 Uiso 0.5 1 calc R U P A 2
C19 C -1.3069(8) 0.6156(5) 0.0117(4) 0.0478(16) Uani 0.5 1 d D U P A 2
H19A H -1.3558 0.6031 0.0585 0.057 Uiso 0.5 1 calc R U P A 2
H19B H -1.2778 0.6764 0.0119 0.057 Uiso 0.5 1 calc R U P A 2
C20' C -1.2476(12) 0.5705(5) 0.0410(4) 0.071(2) Uani 0.5 1 d D U P B 1
H20C H -1.2535 0.5104 0.0253 0.085 Uiso 0.5 1 calc R U P B 1
H20D H -1.3382 0.5813 0.0712 0.085 Uiso 0.5 1 calc R U P B 1
C19' C -1.2729(9) 0.6265(5) -0.0310(5) 0.0587(19) Uani 0.5 1 d D U P B 1
H19C H -1.2809 0.6862 -0.0153 0.070 Uiso 0.5 1 calc R U P B 1
H19D H -1.1746 0.6211 -0.0574 0.070 Uiso 0.5 1 calc R U P B 1
C21 C -1.0170(13) 0.5764(12) 0.0834(8) 0.063(3) Uani 0.5 1 d D U P A 2
H21A H -0.9197 0.5402 0.0817 0.094 Uiso 0.5 1 calc R U P A 2
H21B H -1.0653 0.5630 0.1296 0.094 Uiso 0.5 1 calc R U P A 2
H21C H -0.9822 0.6357 0.0852 0.094 Uiso 0.5 1 calc R U P A 2
C21' C -1.0733(12) 0.5885(12) 0.0930(8) 0.065(3) Uani 0.5 1 d D U P B 1
H21D H -0.9833 0.5694 0.0662 0.097 Uiso 0.5 1 calc R U P B 1
H21E H -1.0666 0.5581 0.1420 0.097 Uiso 0.5 1 calc R U P B 1
H21F H -1.0615 0.6492 0.1031 0.097 Uiso 0.5 1 calc R U P B 1
O5' O -1.4234(9) 0.6037(8) -0.0845(5) 0.059(3) Uani 0.5 1 d D U P B 1
O5 O -1.4256(10) 0.5942(9) -0.0582(5) 0.057(3) Uani 0.5 1 d D U P A 2
O1W O -2.0414(6) 0.5272(3) -0.4156(2) 0.1304(14) Uani 1 1 d G . . . .
H1WA H -1.9891 0.5662 -0.4368 0.196 Uiso 1 1 d G U . . .
H1WB H -2.0500 0.5421 -0.3689 0.196 Uiso 1 1 d G U . . .
O2W O -2.3068(5) 0.8750(3) -0.0200(3) 0.1518(17) Uani 1 1 d . . . . .
H2WA H -2.3522 0.9122 -0.0533 0.182 Uiso 1 1 d R U . . .
H2WB H -2.2240 0.8691 -0.0142 0.228 Uiso 1 1 d R U . . .

loop_
_atom_site_aniso_label
_atom_site_aniso_U_11
_atom_site_aniso_U_22
_atom_site_aniso_U_33
_atom_site_aniso_U_23
_atom_site_aniso_U_13
_atom_site_aniso_U_12
Zn1 0.03544(19) 0.03865(19) 0.03517(18) -0.00168(13) -0.00242(12) 0.00209(14)
O3 0.0408(11) 0.0639(13) 0.0403(11) -0.0003(9) -0.0086(9) 0.0014(10)
N1 0.0383(13) 0.0389(12) 0.0372(12) 0.0008(10) -0.0003(10) -0.0012(10)
N2 0.0389(12) 0.0361(12) 0.0376(12) -0.0006(10) 0.0028(9) -0.0005(10)
O2 0.0674(15) 0.0652(14) 0.0485(13) -0.0110(10) 0.0082(11) 0.0169(12)
C13 0.0353(14) 0.0358(13) 0.0297(13) 0.0032(11) 0.0035(10) -0.0037(11)
C12 0.0315(13) 0.0384(14) 0.0327(13) 0.0030(11) 0.0034(10) 0.0013(11)
O1 0.0518(12) 0.0798(16) 0.0342(11) -0.0156(10) 0.0014(9) -0.0071(11)
C4 0.0334(14) 0.0400(14) 0.0349(14) -0.0004(11) 0.0010(11) 0.0007(12)
C6 0.0393(15) 0.0338(14) 0.0385(14) -0.0010(11) 0.0061(11) 0.0008(12)
C11 0.0370(15) 0.0432(15) 0.0293(13) -0.0003(11) 0.0034(11) -0.0045(12)
C18 0.0442(17) 0.0419(15) 0.0316(14) 0.0027(12) 0.0037(12) -0.0077(13)
O4 0.0718(15) 0.0634(14) 0.0484(13) -0.0231(11) -0.0013(11) -0.0047(12)
C17 0.0481(18) 0.0460(16) 0.0365(15) -0.0040(12) 0.0096(13) -0.0105(14)
C14 0.0422(16) 0.0428(15) 0.0398(15) -0.0052(12) 0.0084(12) 0.0017(13)
C15 0.0325(15) 0.0554(18) 0.0541(18) -0.0015(14) 0.0011(13) 0.0056(13)
C10 0.0449(17) 0.0544(18) 0.0397(16) 0.0116(13) -0.0023(13) -0.0065(14)
C16 0.0365(16) 0.0532(17) 0.0409(16) -0.0039(13) -0.0063(12) -0.0025(13)
C8 0.0566(18) 0.0417(15) 0.0325(14) 0.0031(12) -0.0001(13) -0.0042(14)
C9 0.0435(16) 0.0556(18) 0.0421(16) 0.0063(14) -0.0054(13) -0.0084(14)
C1 0.0375(16) 0.0494(17) 0.0489(17) 0.0100(14) -0.0073(13) -0.0029(13)
C7 0.0510(17) 0.0439(16) 0.0370(15) -0.0007(12) -0.0035(12) -0.0100(13)
C2 0.0454(17) 0.0475(17) 0.0462(17) 0.0140(13) -0.0063(13) -0.0041(13)
C3 0.0397(15) 0.0362(14) 0.0343(14) -0.0024(11) 0.0036(11) -0.0011(11)
C5 0.0391(15) 0.0410(15) 0.0365(14) 0.0039(12) -0.0002(11) 0.0033(12)
C20 0.031(3) 0.056(4) 0.057(4) 0.006(3) 0.011(3) 0.010(3)
C19 0.037(4) 0.065(5) 0.039(4) -0.003(4) 0.000(3) 0.011(3)
C20' 0.083(6) 0.063(5) 0.066(5) 0.006(4) 0.010(5) 0.001(5)
C19' 0.042(4) 0.061(4) 0.074(5) 0.001(4) 0.011(4) -0.002(3)
C21 0.039(6) 0.075(8) 0.071(6) 0.005(5) 0.000(5) 0.012(5)
C21' 0.055(7) 0.070(7) 0.067(6) -0.006(4) 0.000(6) 0.016(7)
O5' 0.030(3) 0.073(4) 0.069(6) -0.005(5) 0.000(3) 0.009(3)
O5 0.040(3) 0.082(5) 0.046(5) -0.007(4) -0.005(3) 0.022(3)
O1W 0.172(4) 0.122(3) 0.086(2) -0.026(2) -0.012(2) 0.020(3)
O2W 0.117(3) 0.136(3) 0.175(4) 0.038(3) -0.057(3) -0.021(2)

loop_
_atom_type_symbol
_atom_type_description
_atom_type_scat_dispersion_real
_atom_type_scat_dispersion_imag
_atom_type_scat_source
C C 0.0033 0.0016 'International Tables Vol C Tables 4.2.6.8 and 6.1.1.4'
H H 0.0000 0.0000 'International Tables Vol C Tables 4.2.6.8 and 6.1.1.4'
N N 0.0061 0.0033 'International Tables Vol C Tables 4.2.6.8 and 6.1.1.4'
O O 0.0106 0.0060 'International Tables Vol C Tables 4.2.6.8 and 6.1.1.4'
Zn Zn 0.2839 1.4301 'International Tables Vol C Tables 4.2.6.8 and 6.1.1.4'

loop_
_geom_angle_atom_site_label_1
_geom_angle_atom_site_label_2
_geom_angle_atom_site_label_3
_geom_angle
_geom_angle_site_symmetry_1
_geom_angle_site_symmetry_3
O1 Zn1 O3 103.93(9) . 4_676
O1 Zn1 N2 133.05(9) . 2_055
O3 Zn1 N2 109.24(9) 4_676 2_055
O1 Zn1 N1 107.76(9) . .
O3 Zn1 N1 97.15(9) 4_676 .
N2 Zn1 N1 100.15(9) 2_055 .
C18 O3 Zn1 116.88(18) . 4_575
C1 N1 C5 116.9(2) . .
C1 N1 Zn1 118.64(18) . .
C5 N1 Zn1 124.37(18) . .
C8 N2 C9 117.0(2) . .
C8 N2 Zn1 122.43(18) . 2_045
C9 N2 Zn1 117.99(18) . 2_045
C14 C13 C12 119.5(2) . .
C14 C13 C18 119.3(2) . .
C12 C13 C18 121.1(2) . .
C11 C12 C13 120.2(2) . .
C11 C12 H12 119.9 . .
C13 C12 H12 119.9 . .
C17 O1 Zn1 109.78(19) . .
C5 C4 C3 119.8(2) . .
C5 C4 H4 120.1 . .
C3 C4 H4 120.1 . .
C10 C6 C7 116.8(3) . .
C10 C6 C3 121.7(2) . .
C7 C6 C3 121.4(2) . .
C12 C11 C16 119.9(2) . .
C12 C11 C17 120.6(2) . .
C16 C11 C17 119.5(2) . .
O4 C18 O3 124.0(3) . .
O4 C18 C13 120.3(3) . .
O3 C18 C13 115.7(2) . .
O2 C17 O1 122.6(3) . .
O2 C17 C11 121.3(2) . .
O1 C17 C11 116.0(3) . .
C13 C14 C15 120.4(3) . .
C13 C14 H14 119.8 . .
C15 C14 H14 119.8 . .
C16 C15 C14 120.4(3) . .
C16 C15 O5 118.2(4) . .
C14 C15 O5 120.6(5) . .
C16 C15 O5' 130.3(5) . .
C14 C15 O5' 108.9(4) . .
C9 C10 C6 119.9(3) . .
C9 C10 H10 120.1 . .
C6 C10 H10 120.1 . .
C15 C16 C11 119.6(2) . .
C15 C16 H16 120.2 . .
C11 C16 H16 120.2 . .
N2 C8 C7 123.1(3) . .
N2 C8 H8 118.4 . .
C7 C8 H8 118.4 . .
N2 C9 C10 123.0(3) . .
N2 C9 H9 118.5 . .
C10 C9 H9 118.5 . .
N1 C1 C2 123.2(2) . .
N1 C1 H1 118.4 . .
C2 C1 H1 118.4 . .
C8 C7 C6 119.8(2) . .
C8 C7 H7 120.1 . .
C6 C7 H7 120.1 . .
C1 C2 C3 120.1(3) . .
C1 C2 H2 120.0 . .
C3 C2 H2 120.0 . .
C2 C3 C4 116.8(2) . .
C2 C3 C6 120.6(2) . .
C4 C3 C6 122.5(2) . .
N1 C5 C4 123.2(2) . .
N1 C5 H5 118.4 . .
C4 C5 H5 118.4 . .
C19 C20 C21 110.6(6) . .
C19 C20 H20A 109.5 . .
C21 C20 H20A 109.5 . .
C19 C20 H20B 109.5 . .
C21 C20 H20B 109.5 . .
H20A C20 H20B 108.1 . .
O5 C19 C20 106.2(6) . .
O5 C19 H19A 110.5 . .
C20 C19 H19A 110.5 . .
O5 C19 H19B 110.5 . .
C20 C19 H19B 110.5 . .
H19A C19 H19B 108.7 . .
C19' C20' C21' 111.0(9) . .
C19' C20' H20C 109.4 . .
C21' C20' H20C 109.4 . .
C19' C20' H20D 109.4 . .
C21' C20' H20D 109.4 . .
H20C C20' H20D 108.0 . .
O5' C19' C20' 111.9(7) . .
O5' C19' H19C 109.2 . .
C20' C19' H19C 109.2 . .
O5' C19' H19D 109.2 . .
C20' C19' H19D 109.2 . .
H19C C19' H19D 107.9 . .
C20 C21 H21A 109.5 . .
C20 C21 H21B 109.5 . .
H21A C21 H21B 109.5 . .
C20 C21 H21C 109.5 . .
H21A C21 H21C 109.5 . .
H21B C21 H21C 109.5 . .
C20' C21' H21D 109.5 . .
C20' C21' H21E 109.5 . .
H21D C21' H21E 109.5 . .
C20' C21' H21F 109.5 . .
H21D C21' H21F 109.5 . .
H21E C21' H21F 109.5 . .
C15 O5' C19' 118.4(8) . .
C15 O5 C19 117.9(8) . .
H1WA O1W H1WB 109.5 . .
H2WA O2W H2WB 120.0 . .

loop_
_geom_bond_atom_site_label_1
_geom_bond_atom_site_label_2
_geom_bond_distance
_geom_bond_site_symmetry_2
Zn1 O1 1.940(2) .
Zn1 O3 1.9519(18) 4_676
Zn1 N2 2.030(2) 2_055
Zn1 N1 2.077(2) .
O3 C18 1.277(3) .
O3 Zn1 1.9518(18) 4_575
N1 C1 1.346(3) .
N1 C5 1.347(3) .
N2 C8 1.337(3) .
N2 C9 1.344(3) .
N2 Zn1 2.030(2) 2_045
O2 C17 1.230(3) .
C13 C14 1.383(4) .
C13 C12 1.391(4) .
C13 C18 1.501(4) .
C12 C11 1.386(3) .
C12 H12 0.9300 .
O1 C17 1.282(3) .
C4 C5 1.373(4) .
C4 C3 1.395(4) .
C4 H4 0.9300 .
C6 C10 1.390(4) .
C6 C7 1.390(4) .
C6 C3 1.484(4) .
C11 C16 1.395(4) .
C11 C17 1.503(4) .
C18 O4 1.229(3) .
C14 C15 1.384(4) .
C14 H14 0.9300 .
C15 C16 1.381(4) .
C15 O5 1.386(8) .
C15 O5' 1.398(8) .
C10 C9 1.372(4) .
C10 H10 0.9300 .
C16 H16 0.9300 .
C8 C7 1.375(4) .
C8 H8 0.9300 .
C9 H9 0.9300 .
C1 C2 1.369(4) .
C1 H1 0.9300 .
C7 H7 0.9300 .
C2 C3 1.395(4) .
C2 H2 0.9300 .
C5 H5 0.9300 .
C20 C19 1.509(7) .
C20 C21 1.532(9) .
C20 H20A 0.9700 .
C20 H20B 0.9700 .
C19 O5 1.438(8) .
C19 H19A 0.9700 .
C19 H19B 0.9700 .
C20' C19' 1.499(7) .
C20' C21' 1.543(8) .
C20' H20C 0.9700 .
C20' H20D 0.9700 .
C19' O5' 1.427(8) .
C19' H19C 0.9700 .
C19' H19D 0.9700 .
C21 H21A 0.9600 .
C21 H21B 0.9600 .
C21 H21C 0.9600 .
C21' H21D 0.9600 .
C21' H21E 0.9600 .
C21' H21F 0.9600 .
O1W H1WA 0.8498 .
O1W H1WB 0.8500 .
O2W H2WA 0.8500 .
O2W H2WB 0.6551 .
